data_2224415
loop_
_publ_author_name
'Cen, Fei-Fei'
'Xu, Chen'
'Wang, Zhi-Qiang'
'Cheng, Lin'
'Zhang, Yu-Qing'

_publ_section_title
;
 2-Benzyloxybenzaldehyde azine
;
_journal_coeditor_code RN2064
_journal_issue 12
_journal_name_full 'Acta Crystallographica Section E'
_journal_page_first o3051
_journal_paper_doi 10.1107/S1600536809046728
_journal_volume 65
_journal_year 2009
_chemical_formula_iupac 'C28 H24 N2 O2'
_chemical_formula_moiety 'C28 H24 N2 O2'
_chemical_formula_sum 'C28 H24 N2 O2'
_chemical_formula_weight 420.49
_chemical_name_systematic
;
2-Benzyloxybenzaldehyde azine
;
_space_group_IT_number 14
_symmetry_cell_setting monoclinic
_symmetry_space_group_name_Hall '-P 2yn'
_symmetry_space_group_name_H-M 'P 1 21/n 1'
_atom_sites_solution_hydrogens geom
_atom_sites_solution_primary direct
_atom_sites_solution_secondary difmap
_audit_creation_method SHELXL-97
_cell_angle_alpha 90.00
_cell_angle_beta 102.297(3)
_cell_angle_gamma 90.00
_cell_formula_units_Z 2
_cell_length_a 11.222(2)
_cell_length_b 8.1157(15)
_cell_length_c 12.799(2)
_cell_measurement_reflns_used 930
_cell_measurement_temperature 294(2)
_cell_measurement_theta_max 20.58
_cell_measurement_theta_min 2.72
_cell_volume 1138.9(3)
_computing_cell_refinement 'SAINT (Bruker, 2004)'
_computing_data_collection 'SMART (Bruker, 2004)'
_computing_data_reduction 'SAINT (Bruker, 2004)'
_computing_molecular_graphics 'SHELXTL (Sheldrick, 2008)'
_computing_publication_material 'SHELXTL (Sheldrick, 2008)'
_computing_structure_refinement 'SHELXL97 (Sheldrick, 2008)'
_computing_structure_solution 'SHELXS97 (Sheldrick, 2008)'
_diffrn_ambient_temperature 294(2)
_diffrn_measured_fraction_theta_full 1.000
_diffrn_measured_fraction_theta_max 1.000
_diffrn_measurement_device_type 'Bruker SMART APEX CCD area-detector'
_diffrn_measurement_method '\f and \w'
_diffrn_radiation_monochromator graphite
_diffrn_radiation_source 'fine-focus sealed tube'
_diffrn_radiation_type MoK\a
_diffrn_radiation_wavelength 0.71073
_diffrn_reflns_av_R_equivalents 0.0488
_diffrn_reflns_av_sigmaI/netI 0.0485
_diffrn_reflns_limit_h_max 13
_diffrn_reflns_limit_h_min -13
_diffrn_reflns_limit_k_max 9
_diffrn_reflns_limit_k_min -9
_diffrn_reflns_limit_l_max 15
_diffrn_reflns_limit_l_min -15
_diffrn_reflns_number 8428
_diffrn_reflns_theta_full 25.50
_diffrn_reflns_theta_max 25.50
_diffrn_reflns_theta_min 2.72
_exptl_absorpt_coefficient_mu 0.077
_exptl_absorpt_correction_T_max 0.9954
_exptl_absorpt_correction_T_min 0.9771
_exptl_absorpt_correction_type none
_exptl_crystal_colour YELLOW
_exptl_crystal_density_diffrn 1.226
_exptl_crystal_density_method 'not measured'
_exptl_crystal_description BLOCK
_exptl_crystal_F_000 444
_exptl_crystal_size_max 0.30
_exptl_crystal_size_mid 0.22
_exptl_crystal_size_min 0.06
_refine_diff_density_max 0.120
_refine_diff_density_min -0.124
_refine_ls_extinction_coef 0.015(3)
_refine_ls_extinction_expression Fc^*^=kFc[1+0.001xFc^2^\l^3^/sin(2\q)]^-1/4^
_refine_ls_extinction_method 'SHELXL97 (Sheldrick, 2008)'
_refine_ls_goodness_of_fit_ref 1.016
_refine_ls_hydrogen_treatment constr
_refine_ls_matrix_type full
_refine_ls_number_parameters 146
_refine_ls_number_reflns 2125
_refine_ls_number_restraints 0
_refine_ls_restrained_S_all 1.016
_refine_ls_R_factor_all 0.1050
_refine_ls_R_factor_gt 0.0466
_refine_ls_shift/su_max 0.000
_refine_ls_shift/su_mean 0.000
_refine_ls_structure_factor_coef Fsqd
_refine_ls_weighting_details 'calc w=1/[\s^2^(Fo^2^)+(0.0430P)^2^+0.1257P] where P=(Fo^2^+2Fc^2^)/3'
_refine_ls_weighting_scheme calc
_refine_ls_wR_factor_gt 0.0949
_refine_ls_wR_factor_ref 0.1187
_reflns_number_gt 1143
_reflns_number_total 2125
_reflns_threshold_expression I>2\s(I)
_cod_data_source_file rn2064.cif
_cod_data_source_block I
_cod_depositor_comments
;
The following automatic conversions were performed:
'_symmetry_cell_setting' value 'Monoclinic' changed to 'monoclinic'
according to '/home/saulius/struct/CIF-dictionaries/cif_core.dic'
dictionary named 'cif_core.dic' version 2.4.1 from 2010-06-29.

Automatic conversion script
Id: cif_fix_enum 1527 2010-12-29 10:47:43Z saulius 

The following automatic conversions were performed:

'_symmetry_cell_setting' value 'Monoclinic' changed to 'monoclinic'
according to /home/saulius/struct/CIF-dictionaries/cif_core.dic
dictionary named 'cif_core.dic' version 2.4.1 from 2010-06-29.

Automatic conversion script
Id: cif_fix_values 1715 2011-07-08 13:25:40Z adriana 
;
_cod_original_cell_volume 1138.9(4)
_cod_original_sg_symbol_H-M 'P 21/n'
_cod_database_code 2224415
_cod_database_fobs_code 2224415

loop_
_symmetry_equiv_pos_as_xyz
'x, y, z'
'-x+1/2, y+1/2, -z+1/2'
'-x, -y, -z'
'x-1/2, -y-1/2, z-1/2'

loop_
_atom_site_type_symbol
_atom_site_label
_atom_site_fract_x
_atom_site_fract_y
_atom_site_fract_z
_atom_site_U_iso_or_equiv
_atom_site_adp_type
_atom_site_calc_flag
_atom_site_refinement_flags
_atom_site_occupancy
_atom_site_disorder_assembly
_atom_site_disorder_group
C C1 0.76645(18) 0.1813(2) -0.07028(15) 0.0456(5) Uani d . 1 . .
C C2 0.7692(2) 0.2275(3) -0.17414(17) 0.0558(6) Uani d . 1 . .
H H2 0.8364 0.1990 -0.2022 0.067 Uiso calc R 1 . .
C C3 0.6754(2) 0.3140(3) -0.23634(18) 0.0665(7) Uani d . 1 . .
H H3 0.6790 0.3436 -0.3058 0.080 Uiso calc R 1 . .
C C4 0.5764(2) 0.3566(3) -0.1955(2) 0.0692(7) Uani d . 1 . .
H H4 0.5130 0.4163 -0.2374 0.083 Uiso calc R 1 . .
C C5 0.5694(2) 0.3123(3) -0.09323(19) 0.0651(7) Uani d . 1 . .
H H5 0.5013 0.3405 -0.0665 0.078 Uiso calc R 1 . .
C C6 0.66432(19) 0.2253(3) -0.03029(17) 0.0529(6) Uani d . 1 . .
C C7 0.86788(18) 0.0949(2) -0.00285(16) 0.0475(5) Uani d . 1 . .
H H7 0.8684 0.0807 0.0693 0.057 Uiso calc R 1 . .
C C8 0.5779(2) 0.2404(4) 0.1251(2) 0.0907(9) Uani d . 1 . .
H H8A 0.4976 0.1985 0.0925 0.109 Uiso calc R 1 . .
H H8B 0.5762 0.3596 0.1194 0.109 Uiso calc R 1 . .
C C9 0.6111(2) 0.1903(3) 0.2398(2) 0.0626(7) Uani d . 1 . .
C C10 0.7017(2) 0.2695(3) 0.3102(3) 0.0799(8) Uani d . 1 . .
H H10 0.7445 0.3551 0.2866 0.096 Uiso calc R 1 . .
C C11 0.7299(3) 0.2228(5) 0.4164(3) 0.0935(9) Uani d . 1 . .
H H11 0.7907 0.2782 0.4643 0.112 Uiso calc R 1 . .
C C12 0.6691(4) 0.0959(5) 0.4514(2) 0.0952(10) Uani d . 1 . .
H H12 0.6888 0.0640 0.5228 0.114 Uiso calc R 1 . .
C C13 0.5805(3) 0.0169(4) 0.3821(3) 0.0938(9) Uani d . 1 . .
H H13 0.5391 -0.0699 0.4059 0.113 Uiso calc R 1 . .
C C14 0.5506(2) 0.0633(3) 0.2766(2) 0.0742(8) Uani d . 1 . .
H H14 0.4888 0.0081 0.2297 0.089 Uiso calc R 1 . .
N N1 0.95554(14) 0.0385(2) -0.04001(12) 0.0503(5) Uani d . 1 . .
O O1 0.66609(13) 0.17497(19) 0.07219(12) 0.0690(5) Uani d . 1 . .

loop_
_atom_site_aniso_label
_atom_site_aniso_U_11
_atom_site_aniso_U_22
_atom_site_aniso_U_33
_atom_site_aniso_U_12
_atom_site_aniso_U_13
_atom_site_aniso_U_23
C1 0.0451(12) 0.0464(13) 0.0445(12) 0.0027(10) 0.0074(10) 0.0012(10)
C2 0.0595(14) 0.0573(14) 0.0508(14) 0.0035(12) 0.0126(12) 0.0019(11)
C3 0.0826(18) 0.0636(16) 0.0512(14) 0.0121(14) 0.0092(14) 0.0112(12)
C4 0.0698(17) 0.0688(17) 0.0615(16) 0.0169(13) -0.0027(14) 0.0088(13)
C5 0.0565(15) 0.0718(17) 0.0654(16) 0.0181(13) 0.0095(13) 0.0077(13)
C6 0.0550(14) 0.0542(14) 0.0496(13) 0.0073(11) 0.0113(11) 0.0055(11)
C7 0.0486(12) 0.0534(13) 0.0411(12) 0.0016(10) 0.0104(10) -0.0024(10)
C8 0.0831(18) 0.124(2) 0.0752(19) 0.0530(17) 0.0391(16) 0.0188(17)
C9 0.0586(15) 0.0706(17) 0.0656(17) 0.0217(13) 0.0291(13) 0.0060(14)
C10 0.0663(18) 0.080(2) 0.100(2) 0.0011(15) 0.0325(17) 0.0067(17)
C11 0.0693(19) 0.113(3) 0.092(2) 0.0163(18) 0.0034(18) -0.022(2)
C12 0.115(3) 0.107(3) 0.069(2) 0.046(2) 0.030(2) 0.0131(19)
C13 0.123(3) 0.076(2) 0.096(2) 0.0074(19) 0.053(2) 0.0160(18)
C14 0.0758(18) 0.0684(18) 0.083(2) 0.0021(14) 0.0279(16) -0.0083(15)
N1 0.0446(10) 0.0636(12) 0.0415(10) 0.0078(9) 0.0067(8) -0.0011(8)
O1 0.0666(10) 0.0865(12) 0.0603(10) 0.0333(9) 0.0278(8) 0.0168(9)

loop_
_atom_type_symbol
_atom_type_description
_atom_type_scat_dispersion_real
_atom_type_scat_dispersion_imag
_atom_type_scat_source
C C 0.0033 0.0016 'International Tables Vol C Tables 4.2.6.8 and 6.1.1.4'
H H 0.0000 0.0000 'International Tables Vol C Tables 4.2.6.8 and 6.1.1.4'
N N 0.0061 0.0033 'International Tables Vol C Tables 4.2.6.8 and 6.1.1.4'
O O 0.0106 0.0060 'International Tables Vol C Tables 4.2.6.8 and 6.1.1.4'

loop_
_geom_angle_atom_site_label_1
_geom_angle_atom_site_label_2
_geom_angle_atom_site_label_3
_geom_angle_site_symmetry_1
_geom_angle_site_symmetry_3
_geom_angle
_geom_angle_publ_flag
C2 C1 C6 . . 117.99(19) ?
C2 C1 C7 . . 121.61(19) ?
C6 C1 C7 . . 120.36(18) ?
C3 C2 C1 . . 121.6(2) ?
C3 C2 H2 . . 119.2 ?
C1 C2 H2 . . 119.2 ?
C4 C3 C2 . . 119.5(2) ?
C4 C3 H3 . . 120.2 ?
C2 C3 H3 . . 120.2 ?
C3 C4 C5 . . 120.8(2) ?
C3 C4 H4 . . 119.6 ?
C5 C4 H4 . . 119.6 ?
C4 C5 C6 . . 119.7(2) ?
C4 C5 H5 . . 120.2 ?
C6 C5 H5 . . 120.2 ?
O1 C6 C5 . . 124.2(2) ?
O1 C6 C1 . . 115.37(18) ?
C5 C6 C1 . . 120.4(2) ?
N1 C7 C1 . . 121.61(18) ?
N1 C7 H7 . . 119.2 ?
C1 C7 H7 . . 119.2 ?
O1 C8 C9 . . 108.35(19) ?
O1 C8 H8A . . 110.0 ?
C9 C8 H8A . . 110.0 ?
O1 C8 H8B . . 110.0 ?
C9 C8 H8B . . 110.0 ?
H8A C8 H8B . . 108.4 ?
C10 C9 C14 . . 118.7(2) ?
C10 C9 C8 . . 121.0(3) ?
C14 C9 C8 . . 120.3(3) ?
C9 C10 C11 . . 120.1(3) ?
C9 C10 H10 . . 119.9 ?
C11 C10 H10 . . 119.9 ?
C12 C11 C10 . . 120.3(3) ?
C12 C11 H11 . . 119.8 ?
C10 C11 H11 . . 119.8 ?
C13 C12 C11 . . 119.7(3) ?
C13 C12 H12 . . 120.1 ?
C11 C12 H12 . . 120.1 ?
C12 C13 C14 . . 120.6(3) ?
C12 C13 H13 . . 119.7 ?
C14 C13 H13 . . 119.7 ?
C9 C14 C13 . . 120.6(3) ?
C9 C14 H14 . . 119.7 ?
C13 C14 H14 . . 119.7 ?
C7 N1 N1 . 3_755 111.88(19) ?
C6 O1 C8 . . 118.49(17) ?

loop_
_geom_bond_atom_site_label_1
_geom_bond_atom_site_label_2
_geom_bond_site_symmetry_2
_geom_bond_distance
_geom_bond_publ_flag
C1 C2 . 1.388(3) ?
C1 C6 . 1.398(3) ?
C1 C7 . 1.454(3) ?
C2 C3 . 1.370(3) ?
C2 H2 . 0.9300 ?
C3 C4 . 1.370(3) ?
C3 H3 . 0.9300 ?
C4 C5 . 1.376(3) ?
C4 H4 . 0.9300 ?
C5 C6 . 1.384(3) ?
C5 H5 . 0.9300 ?
C6 O1 . 1.370(2) ?
C7 N1 . 1.266(2) ?
C7 H7 . 0.9300 ?
C8 O1 . 1.417(2) ?
C8 C9 . 1.492(3) ?
C8 H8A . 0.9700 ?
C8 H8B . 0.9700 ?
C9 C10 . 1.368(3) ?
C9 C14 . 1.372(3) ?
C10 C11 . 1.382(4) ?
C10 H10 . 0.9300 ?
C11 C12 . 1.362(4) ?
C11 H11 . 0.9300 ?
C12 C13 . 1.346(4) ?
C12 H12 . 0.9300 ?
C13 C14 . 1.373(4) ?
C13 H13 . 0.9300 ?
C14 H14 . 0.9300 ?
N1 N1 3_755 1.414(3) ?

loop_
_geom_torsion_atom_site_label_1
_geom_torsion_atom_site_label_2
_geom_torsion_atom_site_label_3
_geom_torsion_atom_site_label_4
_geom_torsion_site_symmetry_1
_geom_torsion_site_symmetry_2
_geom_torsion_site_symmetry_3
_geom_torsion_site_symmetry_4
_geom_torsion
_geom_torsion_publ_flag
C6 C1 C2 C3 . . . . 0.2(3) ?
C7 C1 C2 C3 . . . . -177.7(2) ?
C1 C2 C3 C4 . . . . 0.1(3) ?
C2 C3 C4 C5 . . . . -0.6(4) ?
C3 C4 C5 C6 . . . . 0.8(4) ?
C4 C5 C6 O1 . . . . -179.8(2) ?
C4 C5 C6 C1 . . . . -0.5(3) ?
C2 C1 C6 O1 . . . . 179.35(18) ?
C7 C1 C6 O1 . . . . -2.8(3) ?
C2 C1 C6 C5 . . . . 0.0(3) ?
C7 C1 C6 C5 . . . . 177.9(2) ?
C2 C1 C7 N1 . . . . -9.7(3) ?
C6 C1 C7 N1 . . . . 172.5(2) ?
O1 C8 C9 C10 . . . . 78.1(3) ?
O1 C8 C9 C14 . . . . -102.1(3) ?
C14 C9 C10 C11 . . . . -0.8(4) ?
C8 C9 C10 C11 . . . . 179.1(2) ?
C9 C10 C11 C12 . . . . 1.1(4) ?
C10 C11 C12 C13 . . . . -0.6(4) ?
C11 C12 C13 C14 . . . . -0.1(4) ?
C10 C9 C14 C13 . . . . 0.1(3) ?
C8 C9 C14 C13 . . . . -179.8(2) ?
C12 C13 C14 C9 . . . . 0.4(4) ?
C1 C7 N1 N1 . . . 3_755 179.20(19) ?
C5 C6 O1 C8 . . . . -12.4(3) ?
C1 C6 O1 C8 . . . . 168.4(2) ?
C9 C8 O1 C6 . . . . -170.5(2) ?
